data_9010121
loop_
_publ_author_name
'Martin, C. D.'
'Crichton, W. A.'
'Liu, H.'
'Prakapenka, V.'
'Chen, J.'
'Parise, J. B.'

_publ_section_title
;
 Rietveld structure refinement of perovskite and post-perovskite phases of
 NaMgF3 (neighborite) at high pressures
 Sample: (d), P = 54 GPa
;
_journal_name_full 'American Mineralogist'
_journal_page_first 1703
_journal_page_last 1706
_journal_paper_doi 10.2138/am.2006.2308
_journal_volume 91
_journal_year 2006
_chemical_compound_source Synthetic
_chemical_formula_structural NaMgF3
_chemical_formula_sum 'F3 Mg Na'
_space_group_IT_number 36
_symmetry_space_group_name_Hall 'C 2c -2'
_symmetry_space_group_name_H-M 'C m c 21'
_cell_angle_alpha 90
_cell_angle_beta 90
_cell_angle_gamma 90
_cell_length_a 2.7143
_cell_length_b 8.393
_cell_length_c 6.846
_cell_formula_units_Z 4
_cell_volume 155.960
_database_code_amcsd 0004242
_diffrn_ambient_pressure 5.4e+07
_exptl_crystal_density_diffrn 4.442
_cod_original_formula_sum 'Na Mg F3'
_cod_database_code 9010121
_amcsd_formula_title NaMgF3

loop_
_space_group_symop_operation_xyz
x,y,z
1/2+x,1/2+y,z
x,-y,1/2+z
1/2+x,1/2-y,1/2+z
-x,y,z
1/2-x,1/2+y,z
-x,-y,1/2+z
1/2-x,1/2-y,1/2+z

loop_
_atom_site_label
_atom_site_fract_x
_atom_site_fract_y
_atom_site_fract_z
Na 0.00000 0.25310 0.00360
Mg 0.00000 0.01290 0.25560
F1 0.00000 0.92510 0.00000
F2 0.00000 0.62860 0.15510
F3 0.00000 0.65540 0.79020

loop_
_cod_related_entry_id
_cod_related_entry_database
_cod_related_entry_code
1 AMCSD 0004242
